data_2204197
loop_
_publ_author_name
'Xiao-Ping Shen'
'Ai-Hua Yuan'

_publ_section_title
Bis(<i>N</i>,<i>N</i>-dimethylformamide-\k<i>O</i>)bis[1-phenyl-3-methyl-4-benzoyl-1<i>H</i>-pyrazol-5(4<i>H</i>)-onato-\k^2^<i>O</i>,<i>O</i>']nickel(II)
_journal_issue 9
_journal_name_full 'Acta Crystallographica Section E'
_journal_page_first m1228
_journal_page_last m1230
_journal_paper_doi 10.1107/S160053680401877X
_journal_volume 60
_journal_year 2004
_chemical_formula_iupac '[Ni (C17 H13 N2 O2)2 (C3 H7 N O)2]'
_chemical_formula_moiety 'C40 H40 N6 Ni O6'
_chemical_formula_sum 'C40 H40 N6 Ni O6'
_chemical_formula_weight 759.47
_chemical_name_systematic
;
Bis(N,N-dimethylformamide-\kO)bis[1-phenyl-3-methyl-4-benzoyl-1H-pyrazol-
5(4H)-onato-\k^2^O,O']nickel(II)
;
_space_group_IT_number 14
_symmetry_cell_setting monoclinic
_symmetry_space_group_name_Hall '-P 2yn'
_symmetry_space_group_name_H-M 'P 1 21/n 1'
_atom_sites_solution_hydrogens geom
_atom_sites_solution_primary direct
_atom_sites_solution_secondary difmap
_cell_angle_alpha 90.00
_cell_angle_beta 90.87(3)
_cell_angle_gamma 90.00
_cell_formula_units_Z 2
_cell_length_a 10.048(2)
_cell_length_b 9.3746(19)
_cell_length_c 19.101(4)
_cell_measurement_reflns_used 4719
_cell_measurement_temperature 193.15
_cell_measurement_theta_max 27.4835
_cell_measurement_theta_min 3.0448
_cell_volume 1799.0(6)
_computing_cell_refinement CrystalClear
_computing_data_collection 'CrystalClear (Rigaku, 2000)'
_computing_data_reduction CrystalClear
_computing_molecular_graphics 'SHELXTL (Bruker, 1998)'
_computing_publication_material SHELXTL
_computing_structure_refinement 'SHELXL97 (Sheldrick, 1997)'
_computing_structure_solution 'SHELXS97 (Sheldrick, 1997)'
_diffrn_ambient_temperature 193.15
_diffrn_measured_fraction_theta_full 0.994
_diffrn_measured_fraction_theta_max 0.994
_diffrn_measurement_device_type 'Rigaku Mercury CCD'
_diffrn_measurement_method \w
_diffrn_radiation_monochromator graphite
_diffrn_radiation_source 'fine-focus sealed tube'
_diffrn_radiation_type MoK\a
_diffrn_radiation_wavelength 0.71073
_diffrn_reflns_av_R_equivalents 0.0395
_diffrn_reflns_av_sigmaI/netI 0.0381
_diffrn_reflns_limit_h_max 11
_diffrn_reflns_limit_h_min -13
_diffrn_reflns_limit_k_max 12
_diffrn_reflns_limit_k_min -12
_diffrn_reflns_limit_l_max 24
_diffrn_reflns_limit_l_min -21
_diffrn_reflns_number 13949
_diffrn_reflns_theta_full 27.48
_diffrn_reflns_theta_max 27.48
_diffrn_reflns_theta_min 3.04
_exptl_absorpt_coefficient_mu 0.597
_exptl_absorpt_correction_T_max 0.928
_exptl_absorpt_correction_T_min 0.765
_exptl_absorpt_correction_type multi-scan
_exptl_absorpt_process_details '(North et al., 1968)'
_exptl_crystal_colour Green
_exptl_crystal_density_diffrn 1.402
_exptl_crystal_density_method 'not measured'
_exptl_crystal_description Block
_exptl_crystal_F_000 796
_exptl_crystal_size_max 0.42
_exptl_crystal_size_mid 0.40
_exptl_crystal_size_min 0.12
_refine_diff_density_max 0.267
_refine_diff_density_min -0.351
_refine_ls_extinction_method none
_refine_ls_goodness_of_fit_ref 1.098
_refine_ls_hydrogen_treatment constr
_refine_ls_matrix_type full
_refine_ls_number_parameters 241
_refine_ls_number_reflns 4093
_refine_ls_number_restraints 0
_refine_ls_restrained_S_all 1.098
_refine_ls_R_factor_all 0.0715
_refine_ls_R_factor_gt 0.0596
_refine_ls_shift/su_max 0.000
_refine_ls_shift/su_mean 0.000
_refine_ls_structure_factor_coef Fsqd
_refine_ls_weighting_details 'calc w=1/[\s^2^(Fo^2^)+(0.0253P)^2^+2.859P] where P=(Fo^2^+2Fc^2^)/3'
_refine_ls_weighting_scheme calc
_refine_ls_wR_factor_gt 0.1039
_refine_ls_wR_factor_ref 0.1083
_reflns_number_gt 3708
_reflns_number_total 4093
_reflns_threshold_expression I>2\s(I)
_cod_data_source_file lh6254.cif
_cod_data_source_block I
_cod_depositor_comments
;
The following automatic conversions were performed:
'_symmetry_cell_setting' value 'Monoclinic' changed to 'monoclinic'
according to '/home/saulius/struct/CIF-dictionaries/cif_core.dic'
dictionary named 'cif_core.dic' version 2.4.1 from
2010-06-29.

'_exptl_absorpt_correction_type' value 'Multi-scan' changed
to 'multi-scan' according to
'/home/saulius/struct/CIF-dictionaries/cif_core.dic' dictionary named
'cif_core.dic' version 2.4.1 from 2010-06-29.

Automatic conversion script
Id: cif_fix_enum 1527 2010-12-29 10:47:43Z saulius 

The following automatic conversions were performed:

'_symmetry_cell_setting' value 'Monoclinic' changed to 'monoclinic'
according to /home/saulius/struct/CIF-dictionaries/cif_core.dic
dictionary named 'cif_core.dic' version 2.4.1 from
2010-06-29.

'_exptl_absorpt_correction_type' value 'Multi-scan'
changed to 'multi-scan' according to
/home/saulius/struct/CIF-dictionaries/cif_core.dic dictionary named
'cif_core.dic' version 2.4.1 from 2010-06-29.

Automatic conversion script
Id: cif_fix_values 1715 2011-07-08 13:25:40Z adriana 
;
_cod_original_sg_symbol_H-M 'P 21/n'
_cod_database_code 2204197
_cod_database_fobs_code 2204197

loop_
_symmetry_equiv_pos_as_xyz
'x, y, z'
'-x+1/2, y+1/2, -z+1/2'
'-x, -y, -z'
'x-1/2, -y-1/2, z-1/2'

loop_
_atom_site_label
_atom_site_fract_x
_atom_site_fract_y
_atom_site_fract_z
_atom_site_U_iso_or_equiv
_atom_site_adp_type
_atom_site_calc_flag
_atom_site_refinement_flags
_atom_site_occupancy
_atom_site_type_symbol
Ni1 0.0000 0.0000 0.0000 0.01850(12) Uani d S 1 Ni
O1 0.13415(16) 0.0986(2) 0.06428(9) 0.0241(4) Uani d . 1 O
O2 0.12071(16) 0.01980(19) -0.08464(9) 0.0236(4) Uani d . 1 O
O3 0.07775(19) -0.1992(2) 0.02519(9) 0.0300(4) Uani d . 1 O
N1 0.3402(2) 0.2064(2) 0.08283(10) 0.0210(4) Uani d . 1 N
N2 0.4547(2) 0.2393(3) 0.04479(11) 0.0269(5) Uani d . 1 N
N3 0.1761(2) -0.4072(2) -0.00351(13) 0.0320(5) Uani d . 1 N
C1 0.3359(2) 0.2495(3) 0.15406(13) 0.0216(5) Uani d . 1 C
C2 0.4331(3) 0.3431(3) 0.17977(14) 0.0280(6) Uani d . 1 C
H2A 0.4972 0.3796 0.1501 0.034 Uiso calc R 1 H
C3 0.4334(3) 0.3813(3) 0.24984(15) 0.0337(7) Uani d . 1 C
H3A 0.4981 0.4437 0.2669 0.040 Uiso calc R 1 H
C4 0.3394(3) 0.3281(3) 0.29467(15) 0.0354(7) Uani d . 1 C
H4A 0.3409 0.3529 0.3418 0.042 Uiso calc R 1 H
C5 0.2433(3) 0.2374(3) 0.26831(14) 0.0347(7) Uani d . 1 C
H5A 0.1788 0.2022 0.2981 0.042 Uiso calc R 1 H
C6 0.2400(3) 0.1971(3) 0.19827(14) 0.0278(6) Uani d . 1 C
H6A 0.1743 0.1357 0.1814 0.033 Uiso calc R 1 H
C7 0.2994(2) 0.0891(3) -0.15602(12) 0.0202(5) Uani d . 1 C
C8 0.3886(3) -0.0132(3) -0.17807(14) 0.0287(6) Uani d . 1 C
H8A 0.4056 -0.0932 -0.1505 0.034 Uiso calc R 1 H
C9 0.4529(3) 0.0036(3) -0.24157(14) 0.0340(6) Uani d . 1 C
H9A 0.5125 -0.0654 -0.2566 0.041 Uiso calc R 1 H
C10 0.4283(3) 0.1220(3) -0.28208(14) 0.0346(7) Uani d . 1 C
H10A 0.4724 0.1335 -0.3242 0.042 Uiso calc R 1 H
C11 0.3387(3) 0.2240(3) -0.26074(15) 0.0381(7) Uani d . 1 C
H11A 0.3224 0.3040 -0.2883 0.046 Uiso calc R 1 H
C12 0.2727(3) 0.2065(3) -0.19762(14) 0.0310(6) Uani d . 1 C
H12A 0.2107 0.2739 -0.1835 0.037 Uiso calc R 1 H
C13 0.2460(2) 0.1383(3) 0.04215(12) 0.0195(5) Uani d . 1 C
C14 0.3024(2) 0.1287(3) -0.02638(12) 0.0206(5) Uani d . 1 C
C15 0.2346(2) 0.0756(3) -0.08587(12) 0.0192(5) Uani d . 1 C
C16 0.4314(2) 0.1929(3) -0.01881(13) 0.0245(5) Uani d . 1 C
C17 0.5383(3) 0.2123(4) -0.07163(15) 0.0400(8) Uani d . 1 C
H17A 0.6134 0.2590 -0.0501 0.060 Uiso calc R 1 H
H17B 0.5050 0.2694 -0.1097 0.060 Uiso calc R 1 H
H17C 0.5651 0.1208 -0.0890 0.060 Uiso calc R 1 H
C18 0.2526(4) -0.4881(4) -0.0541(2) 0.0591(10) Uani d . 1 C
H18A 0.2612 -0.4334 -0.0963 0.089 Uiso calc R 1 H
H18B 0.2076 -0.5761 -0.0645 0.089 Uiso calc R 1 H
H18C 0.3394 -0.5081 -0.0348 0.089 Uiso calc R 1 H
C19 0.1522(4) -0.4729(3) 0.06376(17) 0.0454(8) Uani d . 1 C
H19A 0.1028 -0.4084 0.0925 0.068 Uiso calc R 1 H
H19B 0.2358 -0.4946 0.0863 0.068 Uiso calc R 1 H
H19C 0.1022 -0.5592 0.0570 0.068 Uiso calc R 1 H
C20 0.1368(3) -0.2749(3) -0.01657(14) 0.0292(6) Uani d . 1 C
H20A 0.1551 -0.2368 -0.0603 0.035 Uiso calc R 1 H

loop_
_atom_site_aniso_label
_atom_site_aniso_U_11
_atom_site_aniso_U_22
_atom_site_aniso_U_33
_atom_site_aniso_U_12
_atom_site_aniso_U_13
_atom_site_aniso_U_23
Ni1 0.0167(2) 0.0210(2) 0.0178(2) -0.00119(19) 0.00080(15) 0.00049(19)
O1 0.0193(9) 0.0333(10) 0.0196(9) -0.0061(8) 0.0019(7) -0.0025(8)
O2 0.0209(8) 0.0292(10) 0.0206(8) -0.0042(7) 0.0024(6) -0.0006(7)
O3 0.0382(11) 0.0255(10) 0.0262(10) 0.0073(8) -0.0001(8) 0.0010(8)
N1 0.0181(10) 0.0274(11) 0.0176(10) -0.0020(8) 0.0007(8) -0.0014(9)
N2 0.0216(11) 0.0364(13) 0.0226(11) -0.0056(9) 0.0027(9) -0.0018(10)
N3 0.0363(13) 0.0225(11) 0.0371(13) 0.0047(10) -0.0053(10) -0.0012(10)
C1 0.0238(13) 0.0225(12) 0.0183(12) 0.0056(10) -0.0025(9) -0.0027(10)
C2 0.0281(14) 0.0298(14) 0.0261(14) 0.0008(11) 0.0000(11) -0.0042(11)
C3 0.0370(16) 0.0308(15) 0.0331(15) 0.0033(12) -0.0074(12) -0.0120(12)
C4 0.0437(17) 0.0411(17) 0.0212(14) 0.0113(14) -0.0034(12) -0.0092(12)
C5 0.0370(16) 0.0426(17) 0.0248(14) 0.0049(13) 0.0075(12) -0.0025(13)
C6 0.0260(13) 0.0328(14) 0.0245(13) -0.0002(11) -0.0008(10) -0.0044(11)
C7 0.0189(12) 0.0243(12) 0.0172(11) -0.0014(10) -0.0001(9) -0.0028(10)
C8 0.0302(13) 0.0272(14) 0.0289(13) 0.0057(12) 0.0039(10) 0.0029(12)
C9 0.0299(14) 0.0410(16) 0.0315(14) 0.0087(14) 0.0078(11) -0.0048(14)
C10 0.0335(15) 0.0518(19) 0.0188(13) -0.0007(14) 0.0079(11) -0.0001(13)
C11 0.0494(19) 0.0390(17) 0.0261(14) 0.0056(14) 0.0030(13) 0.0103(13)
C12 0.0345(15) 0.0327(15) 0.0259(14) 0.0116(12) 0.0037(11) 0.0033(12)
C13 0.0207(12) 0.0192(12) 0.0186(12) 0.0019(9) -0.0015(9) 0.0007(9)
C14 0.0196(12) 0.0238(12) 0.0186(12) 0.0012(10) 0.0025(9) 0.0010(10)
C15 0.0186(11) 0.0173(11) 0.0218(12) 0.0040(9) 0.0021(9) 0.0013(10)
C16 0.0206(12) 0.0314(14) 0.0215(12) -0.0027(11) 0.0012(10) -0.0011(11)
C17 0.0262(15) 0.068(2) 0.0259(14) -0.0181(15) 0.0042(11) -0.0067(15)
C18 0.078(3) 0.042(2) 0.057(2) 0.026(2) 0.0013(19) -0.0075(18)
C19 0.060(2) 0.0279(17) 0.0478(19) 0.0038(14) -0.0068(16) 0.0115(14)
C20 0.0341(15) 0.0270(14) 0.0264(14) 0.0020(12) -0.0061(11) 0.0014(11)

loop_
_atom_type_symbol
_atom_type_description
_atom_type_scat_dispersion_real
_atom_type_scat_dispersion_imag
_atom_type_scat_source
C C 0.0033 0.0016 'International Tables Vol C Tables 4.2.6.8 and 6.1.1.4'
H H 0.0000 0.0000 'International Tables Vol C Tables 4.2.6.8 and 6.1.1.4'
N N 0.0061 0.0033 'International Tables Vol C Tables 4.2.6.8 and 6.1.1.4'
O O 0.0106 0.0060 'International Tables Vol C Tables 4.2.6.8 and 6.1.1.4'
Ni Ni 0.3393 1.1124 'International Tables Vol C Tables 4.2.6.8 and 6.1.1.4'

loop_
_geom_angle_atom_site_label_1
_geom_angle_atom_site_label_2
_geom_angle_atom_site_label_3
_geom_angle_site_symmetry_1
_geom_angle_site_symmetry_3
_geom_angle
_geom_angle_publ_flag
O1 Ni1 O1 . 3 180.0 yes
O1 Ni1 O2 . . 92.32(7) yes
O1 Ni1 O2 3 . 87.68(7) no
O1 Ni1 O2 . 3 87.68(7) yes
O1 Ni1 O2 3 3 92.32(7) no
O2 Ni1 O2 . 3 180.0 yes
O1 Ni1 O3 . 3 88.55(8) yes
O1 Ni1 O3 3 3 91.45(8) no
O2 Ni1 O3 . 3 87.75(7) yes
O2 Ni1 O3 3 3 92.25(7) no
O1 Ni1 O3 . . 91.45(8) yes
O1 Ni1 O3 3 . 88.55(8) no
O2 Ni1 O3 . . 92.25(7) yes
O2 Ni1 O3 3 . 87.75(7) no
O3 Ni1 O3 3 . 180.0 yes
C13 O1 Ni1 . . 121.15(15) no
C15 O2 Ni1 . . 127.07(16) no
C20 O3 Ni1 . . 123.57(18) no
C13 N1 N2 . . 111.87(19) no
C13 N1 C1 . . 130.1(2) no
N2 N1 C1 . . 118.0(2) no
C16 N2 N1 . . 105.7(2) no
C20 N3 C19 . . 120.8(3) no
C20 N3 C18 . . 121.5(3) no
C19 N3 C18 . . 117.6(3) no
C6 C1 C2 . . 120.0(2) no
C6 C1 N1 . . 121.0(2) no
C2 C1 N1 . . 119.0(2) no
C3 C2 C1 . . 119.5(3) no
C3 C2 H2A . . 120.2 no
C1 C2 H2A . . 120.2 no
C4 C3 C2 . . 121.1(3) no
C4 C3 H3A . . 119.5 no
C2 C3 H3A . . 119.5 no
C5 C4 C3 . . 118.7(3) no
C5 C4 H4A . . 120.7 no
C3 C4 H4A . . 120.7 no
C4 C5 C6 . . 121.8(3) no
C4 C5 H5A . . 119.1 no
C6 C5 H5A . . 119.1 no
C1 C6 C5 . . 119.0(3) no
C1 C6 H6A . . 120.5 no
C5 C6 H6A . . 120.5 no
C12 C7 C8 . . 119.9(2) no
C12 C7 C15 . . 119.7(2) no
C8 C7 C15 . . 120.3(2) no
C7 C8 C9 . . 119.9(3) no
C7 C8 H8A . . 120.1 no
C9 C8 H8A . . 120.1 no
C10 C9 C8 . . 120.1(3) no
C10 C9 H9A . . 120.0 no
C8 C9 H9A . . 120.0 no
C9 C10 C11 . . 120.4(3) no
C9 C10 H10A . . 119.8 no
C11 C10 H10A . . 119.8 no
C10 C11 C12 . . 119.7(3) no
C10 C11 H11A . . 120.1 no
C12 C11 H11A . . 120.1 no
C7 C12 C11 . . 120.0(3) no
C7 C12 H12A . . 120.0 no
C11 C12 H12A . . 120.0 no
O1 C13 N1 . . 123.8(2) no
O1 C13 C14 . . 130.7(2) no
N1 C13 C14 . . 105.5(2) no
C15 C14 C16 . . 131.0(2) no
C15 C14 C13 . . 124.4(2) no
C16 C14 C13 . . 104.5(2) no
O2 C15 C14 . . 124.1(2) no
O2 C15 C7 . . 117.2(2) no
C14 C15 C7 . . 118.6(2) no
N2 C16 C14 . . 112.4(2) no
N2 C16 C17 . . 117.8(2) no
C14 C16 C17 . . 129.8(2) no
C16 C17 H17A . . 109.5 no
C16 C17 H17B . . 109.5 no
H17A C17 H17B . . 109.5 no
C16 C17 H17C . . 109.5 no
H17A C17 H17C . . 109.5 no
H17B C17 H17C . . 109.5 no
N3 C18 H18A . . 109.5 no
N3 C18 H18B . . 109.5 no
H18A C18 H18B . . 109.5 no
N3 C18 H18C . . 109.5 no
H18A C18 H18C . . 109.5 no
H18B C18 H18C . . 109.5 no
N3 C19 H19A . . 109.5 no
N3 C19 H19B . . 109.5 no
H19A C19 H19B . . 109.5 no
N3 C19 H19C . . 109.5 no
H19A C19 H19C . . 109.5 no
H19B C19 H19C . . 109.5 no
O3 C20 N3 . . 124.4(3) no
O3 C20 H20A . . 117.8 no
N3 C20 H20A . . 117.8 no

loop_
_geom_bond_atom_site_label_1
_geom_bond_atom_site_label_2
_geom_bond_site_symmetry_2
_geom_bond_distance
_geom_bond_publ_flag
Ni1 O1 . 2.0320(17) yes
Ni1 O1 3 2.0320(17) no
Ni1 O2 . 2.0442(17) yes
Ni1 O2 3 2.0442(17) no
Ni1 O3 3 2.0776(19) yes
Ni1 O3 . 2.0776(19) no
O1 C13 . 1.263(3) yes
O2 C15 . 1.259(3) yes
O3 C20 . 1.227(3) yes
N1 C13 . 1.373(3) yes
N1 N2 . 1.404(3) yes
N1 C1 . 1.421(3) yes
N2 C16 . 1.308(3) yes
N3 C20 . 1.324(3) no
N3 C19 . 1.448(4) no
N3 C18 . 1.457(4) no
C1 C6 . 1.381(4) no
C1 C2 . 1.397(4) no
C2 C3 . 1.385(4) no
C2 H2A . 0.9300 no
C3 C4 . 1.378(4) no
C3 H3A . 0.9300 no
C4 C5 . 1.376(4) no
C4 H4A . 0.9300 no
C5 C6 . 1.390(4) no
C5 H5A . 0.9300 no
C6 H6A . 0.9300 no
C7 C12 . 1.382(4) no
C7 C8 . 1.383(3) no
C7 C15 . 1.504(3) no
C8 C9 . 1.392(4) no
C8 H8A . 0.9300 no
C9 C10 . 1.373(4) no
C9 H9A . 0.9300 no
C10 C11 . 1.379(4) no
C10 H10A . 0.9300 no
C11 C12 . 1.395(4) no
C11 H11A . 0.9300 no
C12 H12A . 0.9300 no
C13 C14 . 1.437(3) yes
C14 C15 . 1.407(3) yes
C14 C16 . 1.434(3) yes
C16 C17 . 1.496(4) no
C17 H17A . 0.9600 no
C17 H17B . 0.9600 no
C17 H17C . 0.9600 no
C18 H18A . 0.9600 no
C18 H18B . 0.9600 no
C18 H18C . 0.9600 no
C19 H19A . 0.9600 no
C19 H19B . 0.9600 no
C19 H19C . 0.9600 no
C20 H20A . 0.9300 no

loop_
_geom_torsion_atom_site_label_1
_geom_torsion_atom_site_label_2
_geom_torsion_atom_site_label_3
_geom_torsion_atom_site_label_4
_geom_torsion_site_symmetry_1
_geom_torsion
_geom_torsion_publ_flag
O2 Ni1 O1 C13 . -2.62(19) no
O2 Ni1 O1 C13 3 177.38(19) no
O3 Ni1 O1 C13 3 -90.31(19) no
O3 Ni1 O1 C13 . 89.69(19) no
O1 Ni1 O2 C15 . 0.4(2) no
O1 Ni1 O2 C15 3 -179.6(2) no
O3 Ni1 O2 C15 3 88.9(2) no
O3 Ni1 O2 C15 . -91.1(2) no
O1 Ni1 O3 C20 . -112.5(2) no
O1 Ni1 O3 C20 3 67.5(2) no
O2 Ni1 O3 C20 . -20.2(2) no
O2 Ni1 O3 C20 3 159.8(2) no
C13 N1 N2 C16 . 0.4(3) no
C1 N1 N2 C16 . -177.9(2) no
C13 N1 C1 C6 . 15.2(4) no
N2 N1 C1 C6 . -166.9(2) no
C13 N1 C1 C2 . -166.8(2) no
N2 N1 C1 C2 . 11.1(3) no
C6 C1 C2 C3 . 0.8(4) no
N1 C1 C2 C3 . -177.3(2) no
C1 C2 C3 C4 . 0.1(4) no
C2 C3 C4 C5 . -1.0(4) no
C3 C4 C5 C6 . 0.9(5) no
C2 C1 C6 C5 . -0.8(4) no
N1 C1 C6 C5 . 177.2(2) no
C4 C5 C6 C1 . 0.0(4) no
C12 C7 C8 C9 . 1.1(4) no
C15 C7 C8 C9 . -176.9(2) no
C7 C8 C9 C10 . 0.3(4) no
C8 C9 C10 C11 . -0.9(5) no
C9 C10 C11 C12 . 0.0(5) no
C8 C7 C12 C11 . -2.0(4) no
C15 C7 C12 C11 . 176.0(3) no
C10 C11 C12 C7 . 1.4(5) no
Ni1 O1 C13 N1 . 179.43(17) no
Ni1 O1 C13 C14 . 1.2(4) no
N2 N1 C13 O1 . -179.5(2) no
C1 N1 C13 O1 . -1.5(4) no
N2 N1 C13 C14 . -0.9(3) no
C1 N1 C13 C14 . 177.1(2) no
O1 C13 C14 C15 . 3.5(4) no
N1 C13 C14 C15 . -175.0(2) no
O1 C13 C14 C16 . 179.5(3) no
N1 C13 C14 C16 . 1.0(3) no
Ni1 O2 C15 C14 . 3.5(3) no
Ni1 O2 C15 C7 . -174.83(15) no
C16 C14 C15 O2 . 179.1(3) no
C13 C14 C15 O2 . -6.1(4) no
C16 C14 C15 C7 . -2.6(4) no
C13 C14 C15 C7 . 172.3(2) no
C12 C7 C15 O2 . 86.0(3) no
C8 C7 C15 O2 . -96.0(3) no
C12 C7 C15 C14 . -92.4(3) no
C8 C7 C15 C14 . 85.6(3) no
N1 N2 C16 C14 . 0.3(3) no
N1 N2 C16 C17 . -179.4(2) no
C15 C14 C16 N2 . 174.7(3) no
C13 C14 C16 N2 . -0.9(3) no
C15 C14 C16 C17 . -5.6(5) no
C13 C14 C16 C17 . 178.8(3) no
Ni1 O3 C20 N3 . -173.5(2) no
C19 N3 C20 O3 . -0.7(4) no
C18 N3 C20 O3 . -176.4(3) no
